data_7039180
loop_
_publ_author_name
'Pandey, Souvik'
'Andrews, Alex P.'
'Venugopal, Ajay'

_publ_section_title
;
 Manifestation of helicity in one-dimensional iodobismuthate.
;
_journal_issue 21
_journal_name_full 'Dalton transactions (Cambridge, England : 2003)'
_journal_page_first 8705
_journal_page_last 8707
_journal_paper_doi 10.1039/c6dt01032f
_journal_volume 45
_journal_year 2016
_chemical_absolute_configuration rm
_chemical_formula_moiety 'Bi I4, C12 H20 N '
_chemical_formula_sum 'C12 H20 Bi I4 N'
_chemical_formula_weight 894.87
_chemical_name_systematic '2,6 diisopropylanilinium tetraiodobismuthate'
_space_group_crystal_system orthorhombic
_space_group_IT_number 20
_space_group_name_Hall 'C 2c 2'
_space_group_name_H-M_alt 'C 2 2 21'
_symmetry_space_group_name_Hall 'C 2c 2'
_symmetry_space_group_name_H-M 'C 2 2 21'
_atom_sites_solution_hydrogens geom
_audit_creation_method SHELXL-2014
_audit_update_record
;
2016-03-16 deposited with the CCDC.
2016-04-29 downloaded from the CCDC.
;
_cell_angle_alpha 90
_cell_angle_beta 90
_cell_angle_gamma 90
_cell_formula_units_Z 8
_cell_length_a 17.2900(8)
_cell_length_b 24.7674(11)
_cell_length_c 9.8852(4)
_cell_measurement_reflns_used 3030
_cell_measurement_temperature 85(2)
_cell_measurement_theta_max 23.54
_cell_measurement_theta_min 2.51
_cell_volume 4233.1(3)
_computing_cell_refinement 'Bruker SAINT'
_computing_data_collection 'Bruker APEX2'
_computing_data_reduction 'Bruker SAINT'
_computing_molecular_graphics 'Bruker SHELXTL'
_computing_publication_material 'Bruker SHELXTL'
_computing_structure_refinement 'SHELXL-2014 (Sheldrick, 2014)'
_computing_structure_solution 'SHELXL-2014 (Sheldrick, 2014)'
_diffrn_ambient_temperature 85(2)
_diffrn_detector_area_resol_mean 0
_diffrn_measured_fraction_theta_full 0.994
_diffrn_measured_fraction_theta_max 0.993
_diffrn_measurement_device_type 'Bruker APEX-II CCD'
_diffrn_measurement_method '\f and \w scans'
_diffrn_radiation_type MoK\a
_diffrn_radiation_wavelength 0.71073
_diffrn_reflns_av_R_equivalents 0.0431
_diffrn_reflns_av_unetI/netI 0.0568
_diffrn_reflns_Laue_measured_fraction_full 0.994
_diffrn_reflns_Laue_measured_fraction_max 0.993
_diffrn_reflns_limit_h_max 21
_diffrn_reflns_limit_h_min -21
_diffrn_reflns_limit_k_max 25
_diffrn_reflns_limit_k_min -30
_diffrn_reflns_limit_l_max 9
_diffrn_reflns_limit_l_min -12
_diffrn_reflns_number 11851
_diffrn_reflns_point_group_measured_fraction_full 0.997
_diffrn_reflns_point_group_measured_fraction_max 0.996
_diffrn_reflns_theta_full 25.242
_diffrn_reflns_theta_max 26.000
_diffrn_reflns_theta_min 2.512
_diffrn_source 'sealed tube'
_exptl_absorpt_coefficient_mu 14.153
_exptl_absorpt_correction_T_max 0.4863
_exptl_absorpt_correction_T_min 0.1866
_exptl_absorpt_correction_type multi-scan
_exptl_absorpt_process_details SADABS
_exptl_crystal_colour red
_exptl_crystal_density_diffrn 2.808
_exptl_crystal_density_meas 2.807
_exptl_crystal_density_method NONE
_exptl_crystal_description needle
_exptl_crystal_F_000 3152
_exptl_crystal_size_max 0.150
_exptl_crystal_size_mid 0.050
_exptl_crystal_size_min 0.050
_refine_diff_density_max 0.828
_refine_diff_density_min -0.695
_refine_diff_density_rms 0.136
_refine_ls_abs_structure_details
;
 Refined as an inversion twin.
;
_refine_ls_abs_structure_Flack 0.416(6)
_refine_ls_extinction_method none
_refine_ls_goodness_of_fit_ref 0.962
_refine_ls_hydrogen_treatment constr
_refine_ls_matrix_type full
_refine_ls_number_parameters 167
_refine_ls_number_reflns 4130
_refine_ls_number_restraints 1
_refine_ls_restrained_S_all 0.966
_refine_ls_R_factor_all 0.0508
_refine_ls_R_factor_gt 0.0319
_refine_ls_shift/su_max 0.001
_refine_ls_shift/su_mean 0.000
_refine_ls_structure_factor_coef Fsqd
_refine_ls_weighting_details 'w=1/[\s^2^(Fo^2^)+(0.0137P)^2^] where P=(Fo^2^+2Fc^2^)/3'
_refine_ls_weighting_scheme calc
_refine_ls_wR_factor_gt 0.0490
_refine_ls_wR_factor_ref 0.0534
_reflns_Friedel_coverage 0.791
_reflns_Friedel_fraction_full 1.000
_reflns_Friedel_fraction_max 0.999
_reflns_number_gt 3270
_reflns_number_total 4130
_reflns_threshold_expression 'I > 2\s(I)'
_cod_data_source_file c6dt01032f2.cif
_cod_data_source_block 1_85K
_cod_depositor_comments
;
The following automatic conversions were performed:

'_chemical_absolute_configuration' value 'RM' changed to 'rm'
according to
/usr/data/users/saulius/crontab/automatic-downloads/rss-feeds/RSC/lib/dictionaries/cif_core.dic
dictionary named 'cif_core.dic' version 2.4.2 from 2011-04-26.

Automatic conversion script
Id: cif_fix_values 4268 2015-11-12 08:31:59Z antanas 

 Adding full bibliography for 7039178--7039181.cif.
;
_cod_database_code 7039180
_shelx_space_group_comment
;
The symmetry employed for this shelxl refinement is uniquely defined
by the following loop, which should always be used as a source of
symmetry information in preference to the above space-group names.
They are only intended as comments.
;
_shelx_estimated_absorpt_t_min 0.225
_shelx_estimated_absorpt_t_max 0.538
_shelxl_version_number 2014-3

loop_
_space_group_symop_operation_xyz
'x, y, z'
'x, -y, -z'
'-x, y, -z+1/2'
'-x, -y, z+1/2'
'x+1/2, y+1/2, z'
'x+1/2, -y+1/2, -z'
'-x+1/2, y+1/2, -z+1/2'
'-x+1/2, -y+1/2, z+1/2'

loop_
_atom_site_label
_atom_site_type_symbol
_atom_site_fract_x
_atom_site_fract_y
_atom_site_fract_z
_atom_site_U_iso_or_equiv
_atom_site_adp_type
_atom_site_occupancy
_atom_site_site_symmetry_order
_atom_site_calc_flag
_atom_site_refinement_flags_posn
_atom_site_refinement_flags_adp
_atom_site_refinement_flags_occupancy
C1 C 0.5000 0.7391(7) -0.7500 0.040(4) Uani 1 2 d S T P
C2 C 0.4471(7) 0.7659(6) -0.6667(13) 0.048(4) Uani 1 1 d . . .
C3 C 0.4505(8) 0.8229(6) -0.6664(15) 0.065(4) Uani 1 1 d . . .
H3 H 0.4177 0.8425 -0.6069 0.078 Uiso 1 1 calc R U .
C4 C 0.5000 0.8507(9) -0.7500 0.083(8) Uani 1 2 d S T P
H4 H 0.5000 0.8891 -0.7500 0.100 Uiso 1 2 calc R U P
C5 C 0.3876(9) 0.7360(6) -0.5834(16) 0.075(5) Uani 1 1 d . . .
H5 H 0.4122 0.7013 -0.5547 0.090 Uiso 1 1 calc R U .
C6 C 0.3177(9) 0.7215(9) -0.662(2) 0.140(10) Uani 1 1 d . . .
H6A H 0.2812 0.7023 -0.6036 0.210 Uiso 1 1 calc R U .
H6B H 0.2933 0.7544 -0.6967 0.210 Uiso 1 1 calc R U .
H6C H 0.3324 0.6983 -0.7381 0.210 Uiso 1 1 calc R U .
C7 C 0.3642(11) 0.7661(9) -0.4524(18) 0.139(9) Uani 1 1 d . . .
H7A H 0.4108 0.7755 -0.4010 0.209 Uiso 1 1 calc R U .
H7B H 0.3360 0.7991 -0.4759 0.209 Uiso 1 1 calc R U .
H7C H 0.3310 0.7428 -0.3973 0.209 Uiso 1 1 calc R U .
C8 C 0.8409(10) 0.5000 0.0000 0.037(4) Uani 1 2 d S T P
C9 C 0.8774(8) 0.5448(5) 0.0488(13) 0.051(3) Uani 1 1 d . . .
C10 C 0.9597(8) 0.5440(6) 0.0445(18) 0.086(6) Uani 1 1 d . . .
H10 H 0.9879 0.5749 0.0733 0.103 Uiso 1 1 calc R U .
C11 C 0.9982(13) 0.5000 0.0000 0.101(11) Uani 1 2 d S T P
H11 H 1.0532 0.5000 0.0000 0.122 Uiso 1 2 calc R U P
C12 C 0.8384(8) 0.5964(6) 0.1058(16) 0.066(4) Uani 1 1 d . . .
H12 H 0.7826 0.5932 0.0808 0.079 Uiso 1 1 calc DR U .
C13 C 0.8402(10) 0.5950(8) 0.2555(19) 0.110(7) Uani 1 1 d . . .
H13A H 0.8218 0.5598 0.2872 0.166 Uiso 1 1 calc R U .
H13B H 0.8933 0.6007 0.2870 0.166 Uiso 1 1 calc R U .
H13C H 0.8068 0.6235 0.2915 0.166 Uiso 1 1 calc R U .
C14 C 0.8644(9) 0.6463(6) 0.046(2) 0.114(7) Uani 1 1 d D . .
H14A H 0.8612 0.6436 -0.0526 0.171 Uiso 1 1 calc R U .
H14B H 0.8314 0.6759 0.0774 0.171 Uiso 1 1 calc R U .
H14C H 0.9180 0.6532 0.0729 0.171 Uiso 1 1 calc R U .
N1 N 0.5000 0.6811(6) -0.7500 0.059(5) Uani 1 2 d S T P
H1A H 0.5369 0.6688 -0.8081 0.088 Uiso 0.5 1 calc R U P
H1B H 0.5103 0.6688 -0.6651 0.088 Uiso 0.5 1 calc R U P
H1C H 0.4528 0.6688 -0.7768 0.088 Uiso 0.5 1 calc R U P
N2 N 0.7535(7) 0.5000 0.0000 0.058(5) Uani 1 2 d S T P
H2A H 0.7359 0.4682 -0.0346 0.087 Uiso 0.5 1 calc R U P
H2B H 0.7359 0.5039 0.0862 0.087 Uiso 0.5 1 calc R U P
H2C H 0.7359 0.5278 -0.0516 0.087 Uiso 0.5 1 calc R U P
I1 I 0.58087(5) 0.58403(4) -0.07109(8) 0.0477(2) Uani 1 1 d . . .
I2 I 0.61882(5) 0.55580(3) -0.68264(8) 0.0470(2) Uani 1 1 d . . .
I3 I 0.60848(6) 0.69375(4) -0.42646(11) 0.0675(3) Uani 1 1 d . . .
I4 I 0.77797(5) 0.57379(5) -0.32974(11) 0.0706(3) Uani 1 1 d . . .
Bi1 Bi 0.61249(3) 0.57874(2) -0.37776(4) 0.03956(13) Uani 1 1 d . . .

loop_
_atom_site_aniso_label
_atom_site_aniso_U_11
_atom_site_aniso_U_22
_atom_site_aniso_U_33
_atom_site_aniso_U_23
_atom_site_aniso_U_13
_atom_site_aniso_U_12
C1 0.047(12) 0.020(10) 0.054(12) 0.000 -0.016(9) 0.000
C2 0.049(8) 0.048(9) 0.048(9) 0.010(7) -0.014(6) 0.015(7)
C3 0.067(10) 0.054(10) 0.073(12) 0.001(9) -0.004(8) 0.031(8)
C4 0.12(2) 0.042(15) 0.09(2) 0.000 -0.032(16) 0.000
C5 0.072(10) 0.062(11) 0.090(12) 0.016(10) 0.026(10) 0.006(10)
C6 0.081(14) 0.16(2) 0.18(2) -0.06(2) 0.041(14) -0.046(14)
C7 0.17(2) 0.18(3) 0.073(14) 0.025(16) 0.039(13) 0.023(18)
C8 0.046(11) 0.026(12) 0.040(11) 0.004(9) 0.000 0.000
C9 0.061(10) 0.035(9) 0.057(9) 0.002(7) 0.007(7) 0.001(8)
C10 0.053(11) 0.056(12) 0.147(17) -0.045(12) -0.015(10) -0.001(8)
C11 0.047(14) 0.071(19) 0.19(3) -0.04(2) 0.000 0.000
C12 0.063(9) 0.059(11) 0.076(12) 0.006(10) -0.002(8) 0.007(8)
C13 0.127(16) 0.109(18) 0.095(16) -0.002(14) 0.033(12) 0.010(12)
C14 0.127(17) 0.064(14) 0.151(19) 0.010(14) 0.029(14) 0.023(12)
N1 0.052(10) 0.036(10) 0.088(14) 0.000 0.002(9) 0.000
N2 0.037(9) 0.044(11) 0.092(14) 0.006(10) 0.000 0.000
I1 0.0580(5) 0.0538(6) 0.0314(4) -0.0023(5) -0.0023(4) 0.0112(5)
I2 0.0626(5) 0.0470(5) 0.0315(4) 0.0020(4) 0.0012(4) 0.0119(5)
I3 0.0902(7) 0.0382(5) 0.0739(7) 0.0052(5) -0.0170(6) -0.0106(5)
I4 0.0479(5) 0.0825(8) 0.0815(7) 0.0202(7) -0.0097(4) -0.0150(5)
Bi1 0.0481(3) 0.0390(3) 0.0315(2) 0.0012(2) -0.0020(2) -0.0042(3)

loop_
_atom_type_symbol
_atom_type_description
_atom_type_scat_dispersion_real
_atom_type_scat_dispersion_imag
_atom_type_scat_source
C C 0.0033 0.0016 'International Tables Vol C Tables 4.2.6.8 and 6.1.1.4'
H H 0.0000 0.0000 'International Tables Vol C Tables 4.2.6.8 and 6.1.1.4'
N N 0.0061 0.0033 'International Tables Vol C Tables 4.2.6.8 and 6.1.1.4'
I I -0.4742 1.8119 'International Tables Vol C Tables 4.2.6.8 and 6.1.1.4'
Bi Bi -4.1077 10.2566 'International Tables Vol C Tables 4.2.6.8 and 6.1.1.4'

loop_
_geom_angle_atom_site_label_1
_geom_angle_atom_site_label_2
_geom_angle_atom_site_label_3
_geom_angle
_geom_angle_site_symmetry_1
_geom_angle_site_symmetry_3
C2 C1 C2 123.2(17) . 3_653
C2 C1 N1 118.4(8) . .
C2 C1 N1 118.4(8) 3_653 .
C1 C2 C3 116.7(13) . .
C1 C2 C5 122.1(13) . .
C3 C2 C5 121.1(13) . .
C4 C3 C2 121.6(16) . .
C4 C3 H3 119.2 . .
C2 C3 H3 119.2 . .
C3 C4 C3 120(2) 3_653 .
C3 C4 H4 120.0 3_653 .
C3 C4 H4 120.0 . .
C6 C5 C2 112.8(14) . .
C6 C5 C7 110.0(14) . .
C2 C5 C7 113.4(14) . .
C6 C5 H5 106.7 . .
C2 C5 H5 106.7 . .
C7 C5 H5 106.7 . .
C5 C6 H6A 109.5 . .
C5 C6 H6B 109.5 . .
H6A C6 H6B 109.5 . .
C5 C6 H6C 109.5 . .
H6A C6 H6C 109.5 . .
H6B C6 H6C 109.5 . .
C5 C7 H7A 109.5 . .
C5 C7 H7B 109.5 . .
H7A C7 H7B 109.5 . .
C5 C7 H7C 109.5 . .
H7A C7 H7C 109.5 . .
H7B C7 H7C 109.5 . .
C9 C8 C9 124.9(17) . 2_565
C9 C8 N2 117.6(8) . .
C9 C8 N2 117.6(8) 2_565 .
C8 C9 C10 116.2(13) . .
C8 C9 C12 126.7(12) . .
C10 C9 C12 117.1(12) . .
C11 C10 C9 120.9(15) . .
C11 C10 H10 119.6 . .
C9 C10 H10 119.6 . .
C10 C11 C10 121(2) 2_565 .
C10 C11 H11 119.6 2_565 .
C10 C11 H11 119.5 . .
C14 C12 C13 115.0(15) . .
C14 C12 C9 115.0(13) . .
C13 C12 C9 109.6(13) . .
C14 C12 H12 105.4 . .
C13 C12 H12 105.4 . .
C9 C12 H12 105.4 . .
C12 C13 H13A 109.5 . .
C12 C13 H13B 109.5 . .
H13A C13 H13B 109.5 . .
C12 C13 H13C 109.5 . .
H13A C13 H13C 109.5 . .
H13B C13 H13C 109.5 . .
C12 C14 H14A 109.5 . .
C12 C14 H14B 109.5 . .
H14A C14 H14B 109.5 . .
C12 C14 H14C 109.5 . .
H14A C14 H14C 109.5 . .
H14B C14 H14C 109.5 . .
C1 N1 H1A 109.5 . .
C1 N1 H1B 109.5 . .
H1A N1 H1B 109.5 . .
C1 N1 H1C 109.5 . .
H1A N1 H1C 109.5 . .
H1B N1 H1C 109.5 . .
C8 N2 H2A 109.5 . .
C8 N2 H2B 109.5 . .
H2A N2 H2B 109.5 . .
C8 N2 H2C 109.5 . .
H2A N2 H2C 109.5 . .
H2B N2 H2C 109.5 . .
Bi1 I1 Bi1 91.53(2) . 3_654
Bi1 I2 Bi1 90.45(2) . 2_564
I3 Bi1 I4 95.31(3) . .
I3 Bi1 I2 91.13(3) . .
I4 Bi1 I2 96.76(3) . .
I3 Bi1 I1 96.76(3) . .
I4 Bi1 I1 90.91(3) . .
I2 Bi1 I1 168.46(3) . .
I3 Bi1 I1 85.02(3) . 3_654
I4 Bi1 I1 179.16(3) . 3_654
I2 Bi1 I1 84.01(2) . 3_654
I1 Bi1 I1 88.29(2) . 3_654
I3 Bi1 I2 179.26(3) . 2_564
I4 Bi1 I2 84.14(3) . 2_564
I2 Bi1 I2 89.41(2) . 2_564
I1 Bi1 I2 82.77(3) . 2_564
I1 Bi1 I2 95.53(2) 3_654 2_564

loop_
_geom_bond_atom_site_label_1
_geom_bond_atom_site_label_2
_geom_bond_distance
_geom_bond_site_symmetry_2
C1 C2 1.398(14) .
C1 C2 1.398(14) 3_653
C1 N1 1.44(2) .
C2 C3 1.413(18) .
C2 C5 1.512(18) .
C3 C4 1.375(17) .
C3 H3 0.9500 .
C4 C3 1.375(17) 3_653
C4 H4 0.9500 .
C5 C6 1.481(19) .
C5 C7 1.55(2) .
C5 H5 1.0000 .
C6 H6A 0.9800 .
C6 H6B 0.9800 .
C6 H6C 0.9800 .
C7 H7A 0.9800 .
C7 H7B 0.9800 .
C7 H7C 0.9800 .
C8 C9 1.364(14) .
C8 C9 1.364(14) 2_565
C8 N2 1.51(2) .
C9 C10 1.423(17) .
C9 C12 1.551(18) .
C10 C11 1.351(16) .
C10 H10 0.9500 .
C11 C10 1.351(16) 2_565
C11 H11 0.9500 .
C12 C14 1.441(15) .
C12 C13 1.48(2) .
C12 H12 1.0000 .
C13 H13A 0.9800 .
C13 H13B 0.9800 .
C13 H13C 0.9800 .
C14 H14A 0.9800 .
C14 H14B 0.9800 .
C14 H14C 0.9800 .
N1 H1A 0.9100 .
N1 H1B 0.9100 .
N1 H1C 0.9100 .
N2 H2A 0.9100 .
N2 H2B 0.9100 .
N2 H2C 0.9100 .
I1 Bi1 3.0832(9) .
I1 Bi1 3.3838(9) 3_654
I2 Bi1 3.0689(9) .
I2 Bi1 3.3870(10) 2_564
I3 Bi1 2.8898(10) .
I4 Bi1 2.9027(10) .
Bi1 I1 3.3838(9) 3_654
Bi1 I2 3.3869(10) 2_564

loop_
_geom_hbond_atom_site_label_D
_geom_hbond_atom_site_label_H
_geom_hbond_atom_site_label_A
_geom_hbond_distance_DH
_geom_hbond_distance_HA
_geom_hbond_distance_DA
_geom_hbond_angle_DHA
_geom_hbond_site_symmetry_A
N1 H1C I3 0.91 3.18 3.7210(16) 120.2 3_653
N1 H1A I2 0.91 3.37 3.780(12) 109.8 .
N1 H1B I3 0.91 2.97 3.7210(16) 140.8 .
N2 H2A I1 0.91 3.15 3.705(10) 120.9 2_565
N2 H2B I4 0.91 3.17 3.7610(17) 124.8 2_565
N2 H2C I1 0.91 3.03 3.705(10) 132.8 .
N2 H2C I4 0.91 3.06 3.7610(17) 134.9 .
